data_4317083
loop_
_publ_author_name
'David Martin'
'Matthieu Rouffet'
'Seth M. Cohen'

_publ_section_title
;
 Illuminating Metal-Ion Sensors: Benzimidazolesulfonamide Metal Complexes
;
_journal_name_full 'Inorganic Chemistry'
_journal_page_first 10226
_journal_page_last 10228
_journal_paper_doi 10.1021/ic101700t
_journal_volume 49
_journal_year 2010
_chemical_formula_sum 'C42 H34 Cl6 N6 O4 S2 Zn'
_chemical_formula_weight 1028.94
_chemical_name_systematic
; 
 ? 
;
_space_group_IT_number 15
_symmetry_cell_setting monoclinic
_symmetry_space_group_name_Hall '-C 2yc'
_symmetry_space_group_name_H-M 'C 1 2/c 1'
_atom_sites_solution_hydrogens geom
_atom_sites_solution_primary direct
_atom_sites_solution_secondary difmap
_audit_creation_method SHELXL-97
_cell_angle_alpha 90.00
_cell_angle_beta 95.6920(10)
_cell_angle_gamma 90.00
_cell_formula_units_Z 4
_cell_length_a 16.0240(6)
_cell_length_b 16.9386(6)
_cell_length_c 16.1452(6)
_cell_measurement_reflns_used 4000
_cell_measurement_temperature 100(2)
_cell_measurement_theta_max 25.39
_cell_measurement_theta_min 2.09
_cell_volume 4360.6(3)
_computing_structure_refinement 'SHELXL-97 (Sheldrick, 2008)'
_computing_structure_solution 'SHELXS-97 (Sheldrick, 2008)'
_diffrn_ambient_temperature 100(2)
_diffrn_measured_fraction_theta_full 0.997
_diffrn_measured_fraction_theta_max 0.997
_diffrn_radiation_monochromator graphite
_diffrn_radiation_source 'fine-focus sealed tube'
_diffrn_radiation_type MoK\a
_diffrn_radiation_wavelength 0.71073
_diffrn_reflns_av_R_equivalents 0.0251
_diffrn_reflns_av_sigmaI/netI 0.0241
_diffrn_reflns_limit_h_max 19
_diffrn_reflns_limit_h_min -19
_diffrn_reflns_limit_k_max 20
_diffrn_reflns_limit_k_min -20
_diffrn_reflns_limit_l_max 19
_diffrn_reflns_limit_l_min -19
_diffrn_reflns_number 15629
_diffrn_reflns_theta_full 25.39
_diffrn_reflns_theta_max 25.39
_diffrn_reflns_theta_min 2.09
_exptl_absorpt_coefficient_mu 1.077
_exptl_absorpt_correction_T_max 0.8134
_exptl_absorpt_correction_T_min 0.6149
_exptl_absorpt_correction_type multi-scan
_exptl_absorpt_process_details SADABS
_exptl_crystal_colour colorless
_exptl_crystal_density_diffrn 1.567
_exptl_crystal_density_method 'not measured'
_exptl_crystal_description block
_exptl_crystal_F_000 2096
_exptl_crystal_size_max 0.50
_exptl_crystal_size_mid 0.20
_exptl_crystal_size_min 0.20
_refine_diff_density_max 0.532
_refine_diff_density_min -0.476
_refine_diff_density_rms 0.064
_refine_ls_extinction_method none
_refine_ls_goodness_of_fit_ref 1.007
_refine_ls_hydrogen_treatment mixed
_refine_ls_matrix_type full
_refine_ls_number_parameters 279
_refine_ls_number_reflns 4000
_refine_ls_number_restraints 0
_refine_ls_restrained_S_all 1.007
_refine_ls_R_factor_all 0.0340
_refine_ls_R_factor_gt 0.0307
_refine_ls_shift/su_max 0.001
_refine_ls_shift/su_mean 0.000
_refine_ls_structure_factor_coef Fsqd
_refine_ls_weighting_details 'calc w=1/[\s^2^(Fo^2^)+(0.0441P)^2^+9.2250P] where P=(Fo^2^+2Fc^2^)/3'
_refine_ls_weighting_scheme calc
_refine_ls_wR_factor_gt 0.0809
_refine_ls_wR_factor_ref 0.0837
_reflns_number_gt 3685
_reflns_number_total 4000
_reflns_threshold_expression >2sigma(I)
_cod_data_source_file ic101700t_si_001_1.cif
_cod_data_source_block Zn(TPBI)2
_cod_database_code 4317083

loop_
_symmetry_equiv_pos_as_xyz
'x, y, z'
'-x, y, -z+1/2'
'x+1/2, y+1/2, z'
'-x+1/2, y+1/2, -z+1/2'
'-x, -y, -z'
'x, -y, z-1/2'
'-x+1/2, -y+1/2, -z'
'x+1/2, -y+1/2, z-1/2'

loop_
_atom_site_label
_atom_site_type_symbol
_atom_site_fract_x
_atom_site_fract_y
_atom_site_fract_z
_atom_site_U_iso_or_equiv
_atom_site_adp_type
_atom_site_occupancy
_atom_site_symmetry_multiplicity
_atom_site_calc_flag
_atom_site_refinement_flags
_atom_site_disorder_assembly
_atom_site_disorder_group
Zn1 Zn 0.5000 0.474790(18) 0.2500 0.01377(10) Uani 1 2 d S . .
Cl1 Cl 0.62632(4) 0.21908(4) 0.50546(4) 0.03538(16) Uani 1 1 d . . .
Cl2 Cl 0.50986(4) 0.09727(4) 0.54165(5) 0.0474(2) Uani 1 1 d . . .
Cl3 Cl 0.57120(5) 0.20857(5) 0.67023(4) 0.0482(2) Uani 1 1 d . . .
S2 S 0.64175(3) 0.37156(3) 0.31401(3) 0.01534(13) Uani 1 1 d . . .
O1 O 0.57247(9) 0.37545(8) 0.36629(9) 0.0175(3) Uani 1 1 d . . .
O2 O 0.72317(9) 0.38943(9) 0.35626(9) 0.0207(3) Uani 1 1 d . . .
N1 N 0.50670(10) 0.54509(10) 0.15305(11) 0.0156(4) Uani 1 1 d . . .
N2 N 0.54227(11) 0.59086(10) 0.03355(11) 0.0175(4) Uani 1 1 d . . .
H2N H 0.5662(15) 0.5993(14) -0.0072(16) 0.021 Uiso 1 1 d . . .
N3 N 0.61274(10) 0.42781(9) 0.23700(10) 0.0150(3) Uani 1 1 d . . .
C1 C 0.56275(12) 0.54037(11) 0.09795(12) 0.0153(4) Uani 1 1 d . . .
C2 C 0.47001(13) 0.63052(12) 0.04835(13) 0.0181(4) Uani 1 1 d . . .
C3 C 0.42436(14) 0.68964(12) 0.00464(14) 0.0220(5) Uani 1 1 d . . .
H3 H 0.4400 0.7094 -0.0467 0.026 Uiso 1 1 calc R . .
C4 C 0.35525(14) 0.71808(13) 0.03968(15) 0.0254(5) Uani 1 1 d . . .
H4 H 0.3225 0.7586 0.0117 0.030 Uiso 1 1 calc R . .
C5 C 0.33183(14) 0.68904(13) 0.11537(15) 0.0259(5) Uani 1 1 d . . .
H5 H 0.2836 0.7101 0.1373 0.031 Uiso 1 1 calc R . .
C6 C 0.37740(13) 0.63043(13) 0.15873(14) 0.0220(5) Uani 1 1 d . . .
H6 H 0.3616 0.6106 0.2100 0.026 Uiso 1 1 calc R . .
C7 C 0.44785(13) 0.60156(11) 0.12385(13) 0.0173(4) Uani 1 1 d . . .
C8 C 0.63899(13) 0.49143(12) 0.10418(13) 0.0166(4) Uani 1 1 d . . .
C9 C 0.66362(12) 0.43930(11) 0.17127(13) 0.0159(4) Uani 1 1 d . . .
C10 C 0.74053(13) 0.39953(12) 0.16927(14) 0.0206(4) Uani 1 1 d . . .
H10 H 0.7583 0.3644 0.2134 0.025 Uiso 1 1 calc R . .
C11 C 0.79100(14) 0.40967(13) 0.10567(14) 0.0244(5) Uani 1 1 d . . .
H11 H 0.8427 0.3820 0.1069 0.029 Uiso 1 1 calc R . .
C12 C 0.76678(15) 0.45993(14) 0.04013(15) 0.0267(5) Uani 1 1 d . . .
H12 H 0.8012 0.4669 -0.0039 0.032 Uiso 1 1 calc R . .
C13 C 0.69160(14) 0.49981(13) 0.03989(14) 0.0217(4) Uani 1 1 d . . .
H13 H 0.6748 0.5341 -0.0053 0.026 Uiso 1 1 calc R . .
C14 C 0.64467(13) 0.27351(11) 0.27627(13) 0.0170(4) Uani 1 1 d . . .
C15 C 0.70042(13) 0.21890(12) 0.31593(14) 0.0202(4) Uani 1 1 d . . .
H15 H 0.7402 0.2347 0.3604 0.024 Uiso 1 1 calc R . .
C16 C 0.69654(14) 0.14111(13) 0.28912(14) 0.0247(5) Uani 1 1 d . . .
H16 H 0.7337 0.1034 0.3161 0.030 Uiso 1 1 calc R . .
C17 C 0.63912(15) 0.11713(13) 0.22334(15) 0.0253(5) Uani 1 1 d . . .
C18 C 0.58529(15) 0.17309(13) 0.18419(14) 0.0244(5) Uani 1 1 d . . .
H18 H 0.5466 0.1577 0.1387 0.029 Uiso 1 1 calc R . .
C19 C 0.58738(13) 0.25107(12) 0.21071(13) 0.0205(4) Uani 1 1 d . . .
H19 H 0.5498 0.2887 0.1841 0.025 Uiso 1 1 calc R . .
C20 C 0.63557(19) 0.03244(14) 0.19480(18) 0.0400(7) Uani 1 1 d . . .
H20A H 0.6772 0.0014 0.2295 0.060 Uiso 1 1 calc R . .
H20B H 0.6477 0.0297 0.1366 0.060 Uiso 1 1 calc R . .
H20C H 0.5795 0.0111 0.1998 0.060 Uiso 1 1 calc R . .
C21 C 0.59563(14) 0.15525(14) 0.58277(15) 0.0283(5) Uani 1 1 d . . .
H21 H 0.6436 0.1192 0.6002 0.034 Uiso 1 1 calc R . .

loop_
_atom_site_aniso_label
_atom_site_aniso_U_11
_atom_site_aniso_U_22
_atom_site_aniso_U_33
_atom_site_aniso_U_23
_atom_site_aniso_U_13
_atom_site_aniso_U_12
Zn1 0.01547(18) 0.01319(17) 0.01296(19) 0.000 0.00300(13) 0.000
Cl1 0.0346(3) 0.0422(4) 0.0302(3) 0.0091(3) 0.0077(3) -0.0005(3)
Cl2 0.0316(3) 0.0413(4) 0.0664(5) 0.0148(3) -0.0102(3) -0.0076(3)
Cl3 0.0482(4) 0.0697(5) 0.0281(4) 0.0030(3) 0.0105(3) 0.0159(3)
S2 0.0177(2) 0.0148(2) 0.0135(3) 0.00007(18) 0.00118(19) 0.00178(18)
O1 0.0210(7) 0.0174(7) 0.0142(7) -0.0005(5) 0.0027(6) 0.0018(5)
O2 0.0200(7) 0.0219(7) 0.0192(8) -0.0016(6) -0.0021(6) 0.0015(6)
N1 0.0171(8) 0.0144(8) 0.0155(9) 0.0004(7) 0.0021(7) 0.0001(6)
N2 0.0209(9) 0.0188(9) 0.0131(9) 0.0022(7) 0.0035(7) -0.0007(7)
N3 0.0165(8) 0.0150(8) 0.0136(9) 0.0002(6) 0.0026(7) 0.0020(6)
C1 0.0196(10) 0.0130(9) 0.0132(10) -0.0013(7) 0.0015(8) -0.0032(8)
C2 0.0206(10) 0.0161(10) 0.0172(11) -0.0006(8) 0.0002(8) -0.0031(8)
C3 0.0254(11) 0.0207(10) 0.0193(11) 0.0039(8) -0.0010(9) -0.0013(8)
C4 0.0266(12) 0.0220(11) 0.0263(13) 0.0051(9) -0.0042(10) 0.0032(9)
C5 0.0234(11) 0.0266(12) 0.0278(13) 0.0013(9) 0.0034(10) 0.0056(9)
C6 0.0233(11) 0.0231(11) 0.0199(12) 0.0028(9) 0.0041(9) 0.0014(8)
C7 0.0184(10) 0.0154(10) 0.0177(11) 0.0002(8) 0.0000(8) -0.0007(8)
C8 0.0183(10) 0.0148(9) 0.0169(11) -0.0029(8) 0.0034(8) -0.0024(8)
C9 0.0189(10) 0.0146(9) 0.0145(10) -0.0030(8) 0.0032(8) -0.0017(7)
C10 0.0231(11) 0.0186(10) 0.0203(11) 0.0002(8) 0.0034(9) 0.0023(8)
C11 0.0215(11) 0.0252(11) 0.0276(13) -0.0028(9) 0.0075(9) 0.0031(9)
C12 0.0287(12) 0.0291(12) 0.0246(13) 0.0009(10) 0.0135(10) 0.0012(9)
C13 0.0257(11) 0.0223(10) 0.0179(11) 0.0015(9) 0.0055(9) 0.0006(9)
C14 0.0210(10) 0.0151(10) 0.0154(11) -0.0003(8) 0.0047(8) 0.0010(8)
C15 0.0210(11) 0.0228(11) 0.0168(11) 0.0019(8) 0.0014(9) 0.0033(8)
C16 0.0300(12) 0.0195(11) 0.0246(12) 0.0050(9) 0.0031(10) 0.0080(9)
C17 0.0357(13) 0.0185(11) 0.0222(12) -0.0010(9) 0.0046(10) 0.0041(9)
C18 0.0317(12) 0.0217(11) 0.0191(12) -0.0021(9) -0.0003(9) 0.0030(9)
C19 0.0259(11) 0.0187(10) 0.0168(11) 0.0008(8) 0.0012(9) 0.0042(8)
C20 0.0604(18) 0.0196(12) 0.0378(16) -0.0061(10) -0.0063(14) 0.0084(11)
C21 0.0238(12) 0.0319(12) 0.0294(13) 0.0069(10) 0.0034(10) 0.0008(9)

loop_
_atom_type_symbol
_atom_type_description
_atom_type_scat_dispersion_real
_atom_type_scat_dispersion_imag
_atom_type_scat_source
C C 0.0033 0.0016 'International Tables Vol C Tables 4.2.6.8 and 6.1.1.4'
H H 0.0000 0.0000 'International Tables Vol C Tables 4.2.6.8 and 6.1.1.4'
N N 0.0061 0.0033 'International Tables Vol C Tables 4.2.6.8 and 6.1.1.4'
O O 0.0106 0.0060 'International Tables Vol C Tables 4.2.6.8 and 6.1.1.4'
S S 0.1246 0.1234 'International Tables Vol C Tables 4.2.6.8 and 6.1.1.4'
Zn Zn 0.2839 1.4301 'International Tables Vol C Tables 4.2.6.8 and 6.1.1.4'
Cl Cl 0.1484 0.1585 'International Tables Vol C Tables 4.2.6.8 and 6.1.1.4'

loop_
_geom_angle_atom_site_label_1
_geom_angle_atom_site_label_2
_geom_angle_atom_site_label_3
_geom_angle
_geom_angle_site_symmetry_1
_geom_angle_site_symmetry_3
_geom_angle_publ_flag
N1 Zn1 N1 105.98(10) 2_655 . ?
N1 Zn1 N3 116.24(7) 2_655 . ?
N1 Zn1 N3 92.06(7) . . ?
N1 Zn1 N3 92.05(7) 2_655 2_655 ?
N1 Zn1 N3 116.24(7) . 2_655 ?
N3 Zn1 N3 133.21(9) . 2_655 ?
O2 S2 O1 114.87(9) . . ?
O2 S2 N3 114.97(9) . . ?
O1 S2 N3 104.09(8) . . ?
O2 S2 C14 107.81(9) . . ?
O1 S2 C14 106.76(9) . . ?
N3 S2 C14 107.88(9) . . ?
C1 N1 C7 107.16(17) . . ?
C1 N1 Zn1 125.97(14) . . ?
C7 N1 Zn1 126.39(13) . . ?
C1 N2 C2 108.44(17) . . ?
C9 N3 S2 121.38(14) . . ?
C9 N3 Zn1 128.07(13) . . ?
S2 N3 Zn1 110.54(9) . . ?
N1 C1 N2 110.26(17) . . ?
N1 C1 C8 126.89(18) . . ?
N2 C1 C8 122.80(18) . . ?
N2 C2 C7 105.75(18) . . ?
N2 C2 C3 132.1(2) . . ?
C7 C2 C3 122.1(2) . . ?
C4 C3 C2 116.5(2) . . ?
C3 C4 C5 122.0(2) . . ?
C6 C5 C4 121.3(2) . . ?
C5 C6 C7 117.0(2) . . ?
C2 C7 N1 108.39(18) . . ?
C2 C7 C6 121.02(19) . . ?
N1 C7 C6 130.58(19) . . ?
C13 C8 C9 118.86(19) . . ?
C13 C8 C1 116.52(19) . . ?
C9 C8 C1 124.58(18) . . ?
C10 C9 N3 121.50(19) . . ?
C10 C9 C8 117.20(18) . . ?
N3 C9 C8 121.30(18) . . ?
C11 C10 C9 122.5(2) . . ?
C10 C11 C12 120.4(2) . . ?
C13 C12 C11 118.8(2) . . ?
C12 C13 C8 122.3(2) . . ?
C19 C14 C15 120.97(19) . . ?
C19 C14 S2 118.85(16) . . ?
C15 C14 S2 120.05(16) . . ?
C16 C15 C14 118.7(2) . . ?
C15 C16 C17 121.3(2) . . ?
C18 C17 C16 118.7(2) . . ?
C18 C17 C20 120.5(2) . . ?
C16 C17 C20 120.8(2) . . ?
C19 C18 C17 120.9(2) . . ?
C14 C19 C18 119.4(2) . . ?
Cl3 C21 Cl1 110.84(14) . . ?
Cl3 C21 Cl2 111.22(13) . . ?
Cl1 C21 Cl2 109.73(13) . . ?

loop_
_geom_bond_atom_site_label_1
_geom_bond_atom_site_label_2
_geom_bond_distance
_geom_bond_site_symmetry_2
_geom_bond_publ_flag
Zn1 N1 1.9782(17) 2_655 ?
Zn1 N1 1.9782(17) . ?
Zn1 N3 2.0040(16) . ?
Zn1 N3 2.0041(16) 2_655 ?
Cl1 C21 1.758(2) . ?
Cl2 C21 1.764(2) . ?
Cl3 C21 1.753(3) . ?
S2 O2 1.4431(15) . ?
S2 O1 1.4612(14) . ?
S2 N3 1.5985(17) . ?
S2 C14 1.771(2) . ?
N1 C1 1.328(3) . ?
N1 C7 1.392(3) . ?
N2 C1 1.361(3) . ?
N2 C2 1.380(3) . ?
N3 C9 1.414(3) . ?
C1 C8 1.472(3) . ?
C2 C7 1.392(3) . ?
C2 C3 1.391(3) . ?
C3 C4 1.379(3) . ?
C4 C5 1.403(3) . ?
C5 C6 1.381(3) . ?
C6 C7 1.399(3) . ?
C8 C13 1.408(3) . ?
C8 C9 1.423(3) . ?
C9 C10 1.408(3) . ?
C10 C11 1.379(3) . ?
C11 C12 1.383(3) . ?
C12 C13 1.381(3) . ?
C14 C19 1.384(3) . ?
C14 C15 1.396(3) . ?
C15 C16 1.387(3) . ?
C16 C17 1.395(3) . ?
C17 C18 1.391(3) . ?
C17 C20 1.506(3) . ?
C18 C19 1.388(3) . ?
